data_7037898
loop_
_publ_author_name
'Li, Lin'
'Han, Shujuan'
'Lei, Bing-Hua'
'Wang, Ying'
'Li, Hongyi'
'Yang, Zhihua'
'Pan, Shilie'

_publ_section_title
;
 Three new phosphates with isolated P2O7 units: noncentrosymmetric
 Cs2Ba3(P2O7)2 and centrosymmetric Cs2BaP2O7 and LiCsBaP2O7.
;
_journal_issue 9
_journal_name_full 'Dalton transactions (Cambridge, England : 2003)'
_journal_page_first 3936
_journal_page_last 3942
_journal_paper_doi 10.1039/c5dt05026j
_journal_volume 45
_journal_year 2016
_chemical_formula_sum 'Ba3 Cs2 O14 P4'
_chemical_formula_weight 1025.72
_chemical_name_systematic
; 
 ? 
;
_space_group_IT_number 19
_symmetry_cell_setting orthorhombic
_symmetry_space_group_name_Hall 'P 2ac 2ab'
_symmetry_space_group_name_H-M 'P 21 21 21'
_atom_sites_solution_primary direct
_atom_sites_solution_secondary difmap
_audit_creation_method SHELXL-97
_audit_update_record
;
2015-11-18 deposited with the CCDC.
2016-01-07 downloaded from the CCDC.
;
_cell_angle_alpha 90.00
_cell_angle_beta 90.00
_cell_angle_gamma 90.00
_cell_formula_units_Z 4
_cell_length_a 9.017(6)
_cell_length_b 9.606(6)
_cell_length_c 18.689(12)
_cell_measurement_reflns_used 4920
_cell_measurement_temperature 296(2)
_cell_measurement_theta_max 27.53
_cell_measurement_theta_min 2.38
_cell_volume 1618.8(18)
_computing_cell_refinement 'Bruker SMART'
_computing_data_collection 'Bruker SMART'
_computing_data_reduction 'Bruker SAINT'
_computing_molecular_graphics 'Bruker SHELXTL'
_computing_publication_material 'Bruker SHELXTL'
_computing_structure_refinement 'SHELXL-97 (Sheldrick, 1997)'
_computing_structure_solution 'SHELXS-97 (Sheldrick, 1990)'
_diffrn_ambient_temperature 296(2)
_diffrn_measured_fraction_theta_full 0.998
_diffrn_measured_fraction_theta_max 0.998
_diffrn_measurement_device_type 'CCD area detector'
_diffrn_measurement_method 'phi and omega scans'
_diffrn_radiation_monochromator graphite
_diffrn_radiation_source 'fine-focus sealed tube'
_diffrn_radiation_type MoK\a
_diffrn_radiation_wavelength 0.71073
_diffrn_reflns_av_R_equivalents 0.0297
_diffrn_reflns_av_sigmaI/netI 0.0349
_diffrn_reflns_limit_h_max 11
_diffrn_reflns_limit_h_min -9
_diffrn_reflns_limit_k_max 10
_diffrn_reflns_limit_k_min -12
_diffrn_reflns_limit_l_max 23
_diffrn_reflns_limit_l_min -24
_diffrn_reflns_number 9895
_diffrn_reflns_theta_full 27.59
_diffrn_reflns_theta_max 27.59
_diffrn_reflns_theta_min 2.18
_exptl_absorpt_coefficient_mu 12.109
_exptl_absorpt_correction_T_max 0.4100
_exptl_absorpt_correction_T_min 0.1534
_exptl_absorpt_correction_type numerical
_exptl_absorpt_process_details face-indexed
_exptl_crystal_colour colorless
_exptl_crystal_density_diffrn 4.209
_exptl_crystal_density_method 'not measured'
_exptl_crystal_description block
_exptl_crystal_F_000 1800
_exptl_crystal_size_max 0.173
_exptl_crystal_size_mid 0.139
_exptl_crystal_size_min 0.091
_refine_diff_density_max 0.689
_refine_diff_density_min -1.152
_refine_diff_density_rms 0.190
_refine_ls_abs_structure_details 'Flack H D (1983), Acta Cryst. A39, 876-881'
_refine_ls_abs_structure_Flack 0.482(18)
_refine_ls_goodness_of_fit_ref 1.061
_refine_ls_matrix_type full
_refine_ls_number_parameters 209
_refine_ls_number_reflns 3736
_refine_ls_number_restraints 0
_refine_ls_restrained_S_all 1.061
_refine_ls_R_factor_all 0.0239
_refine_ls_R_factor_gt 0.0222
_refine_ls_shift/su_max 0.001
_refine_ls_shift/su_mean 0.000
_refine_ls_structure_factor_coef Fsqd
_refine_ls_weighting_details 'calc w=1/[\s^2^(Fo^2^)+(0.0189P)^2^+0.0000P] where P=(Fo^2^+2Fc^2^)/3'
_refine_ls_weighting_scheme calc
_refine_ls_wR_factor_gt 0.0479
_refine_ls_wR_factor_ref 0.0488
_reflns_number_gt 3581
_reflns_number_total 3736
_reflns_threshold_expression >2sigma(I)
_cod_data_source_file c5dt05026j2.cif
_cod_data_source_block 111
_cod_depositor_comments
;
The following automatic conversions were performed:

'_symmetry_cell_setting' value 'Orthorhombic' changed to
'orthorhombic' according to
/usr/data/users/saulius/crontab/automatic-downloads/rss-feeds/RSC/lib/dictionaries/cif_core.dic
dictionary named 'cif_core.dic' version 2.4.2 from 2011-04-26.

'_exptl_absorpt_correction_type' value 'Numerical' changed to
'numerical' according to
/usr/data/users/saulius/crontab/automatic-downloads/rss-feeds/RSC/lib/dictionaries/cif_core.dic
dictionary named 'cif_core.dic' version 2.4.2 from 2011-04-26.

Automatic conversion script
Id: cif_fix_values 4268 2015-11-12 08:31:59Z antanas 

 Adding full bibliography for 7037898--7037900.cif.
;
_cod_original_cell_volume 1618.9(18)
_cod_original_sg_symbol_H-M P2(1)2(1)2(1)
_cod_database_code 7037898

loop_
_symmetry_equiv_pos_as_xyz
'x, y, z'
'-x+1/2, -y, z+1/2'
'-x, y+1/2, -z+1/2'
'x+1/2, -y+1/2, -z'

loop_
_atom_site_label
_atom_site_type_symbol
_atom_site_fract_x
_atom_site_fract_y
_atom_site_fract_z
_atom_site_U_iso_or_equiv
_atom_site_adp_type
_atom_site_occupancy
_atom_site_symmetry_multiplicity
_atom_site_calc_flag
Ba1 Ba 0.56707(4) 0.52635(3) 0.009153(19) 0.01535(8) Uani 1 1 d
Ba2 Ba 0.41629(4) 1.14696(4) 0.115534(19) 0.01668(8) Uani 1 1 d
Ba3 Ba 0.75150(4) 0.83376(3) 0.163047(18) 0.01451(8) Uani 1 1 d
Cs1 Cs 0.26748(5) 0.66831(4) 0.16964(2) 0.02716(10) Uani 1 1 d
Cs2 Cs 0.08267(4) 0.80834(4) 0.37167(2) 0.02063(9) Uani 1 1 d
P1 P 0.21216(15) 0.40759(14) 0.00549(9) 0.0132(3) Uani 1 1 d
P2 P 0.48066(15) 0.87333(15) -0.01010(8) 0.0129(3) Uani 1 1 d
P3 P 0.11923(16) 1.04413(16) 0.20556(8) 0.0129(3) Uani 1 1 d
P4 P 0.39666(17) 0.95887(16) 0.28590(8) 0.0151(3) Uani 1 1 d
O1 O 0.8544(4) 0.5246(4) 0.0007(3) 0.0238(10) Uani 1 1 d
O2 O 0.3321(4) 0.3882(4) 0.0616(3) 0.0237(10) Uani 1 1 d
O3 O 0.2750(5) 0.4612(4) -0.0643(2) 0.0281(11) Uani 1 1 d
O4 O 0.4533(5) 0.7639(4) -0.0676(3) 0.0233(10) Uani 1 1 d
O5 O 0.6158(4) 0.9661(4) -0.0409(2) 0.0146(8) Uani 1 1 d
O6 O 0.5327(5) 0.8072(5) 0.0587(2) 0.0265(11) Uani 1 1 d
O7 O 0.5076(5) 0.9829(5) 0.2265(2) 0.0264(10) Uani 1 1 d
O8 O 0.4128(5) 0.8170(4) 0.3200(3) 0.0355(13) Uani 1 1 d
O9 O 0.3859(5) 1.0754(5) 0.3397(2) 0.0256(10) Uani 1 1 d
O10 O 0.2344(4) 0.9441(4) 0.2481(2) 0.0232(10) Uani 1 1 d
O11 O 0.1437(5) 1.0076(5) 0.1271(2) 0.0257(10) Uani 1 1 d
O12 O 0.1747(5) 1.1913(4) 0.2197(2) 0.0243(10) Uani 1 1 d
O13 O -0.0329(5) 1.0085(5) 0.2318(3) 0.0290(11) Uani 1 1 d
O14 O 0.1149(4) 0.2807(4) -0.0041(3) 0.0229(9) Uani 1 1 d

loop_
_atom_site_aniso_label
_atom_site_aniso_U_11
_atom_site_aniso_U_22
_atom_site_aniso_U_33
_atom_site_aniso_U_23
_atom_site_aniso_U_13
_atom_site_aniso_U_12
Ba1 0.01268(16) 0.01753(16) 0.01583(18) -0.00066(13) 0.00130(14) 0.00006(13)
Ba2 0.01750(18) 0.01691(16) 0.01565(17) -0.00037(13) 0.00049(14) -0.00390(15)
Ba3 0.01505(17) 0.01555(17) 0.01293(17) 0.00215(12) -0.00110(14) 0.00111(14)
Cs1 0.0258(2) 0.0299(2) 0.0258(2) -0.00886(17) -0.00405(17) 0.00295(18)
Cs2 0.0205(2) 0.02245(18) 0.01897(19) -0.00219(14) 0.00193(16) -0.00187(16)
P1 0.0109(7) 0.0128(7) 0.0158(8) 0.0028(6) 0.0013(6) 0.0013(5)
P2 0.0112(7) 0.0121(7) 0.0152(8) -0.0006(6) -0.0004(6) -0.0015(5)
P3 0.0119(8) 0.0134(7) 0.0134(8) 0.0004(6) -0.0026(6) -0.0002(6)
P4 0.0139(8) 0.0156(7) 0.0160(8) 0.0019(6) -0.0035(6) 0.0022(6)
O1 0.0112(19) 0.028(2) 0.032(3) -0.007(2) 0.000(2) -0.0021(17)
O2 0.016(2) 0.022(2) 0.033(3) 0.0045(19) -0.006(2) 0.0035(18)
O3 0.041(3) 0.021(2) 0.022(2) 0.0067(18) 0.015(2) 0.006(2)
O4 0.027(3) 0.015(2) 0.028(3) -0.0080(18) -0.002(2) -0.0030(18)
O5 0.014(2) 0.017(2) 0.012(2) -0.0010(16) 0.0011(15) -0.0029(17)
O6 0.027(3) 0.032(3) 0.020(3) 0.012(2) -0.0074(19) -0.008(2)
O7 0.021(2) 0.038(3) 0.021(2) 0.000(2) 0.0033(19) 0.004(2)
O8 0.026(3) 0.024(2) 0.056(4) 0.022(2) -0.015(2) -0.002(2)
O9 0.023(2) 0.034(3) 0.020(2) -0.011(2) -0.008(2) 0.0055(19)
O10 0.015(2) 0.017(2) 0.038(3) 0.0057(19) -0.016(2) 0.0001(18)
O11 0.030(2) 0.037(3) 0.011(2) -0.0011(19) 0.0016(18) -0.004(2)
O12 0.030(3) 0.013(2) 0.030(3) -0.0028(18) -0.014(2) -0.0018(19)
O13 0.017(2) 0.043(3) 0.027(3) 0.004(2) -0.0004(19) -0.004(2)
O14 0.023(2) 0.014(2) 0.032(3) -0.003(2) 0.003(2) -0.0016(16)

loop_
_atom_type_symbol
_atom_type_description
_atom_type_scat_dispersion_real
_atom_type_scat_dispersion_imag
_atom_type_scat_source
O O 0.0106 0.0060 'International Tables Vol C Tables 4.2.6.8 and 6.1.1.4'
P P 0.1023 0.0942 'International Tables Vol C Tables 4.2.6.8 and 6.1.1.4'
Cs Cs -0.3680 2.1192 'International Tables Vol C Tables 4.2.6.8 and 6.1.1.4'
Ba Ba -0.3244 2.2819 'International Tables Vol C Tables 4.2.6.8 and 6.1.1.4'

loop_
_geom_angle_atom_site_label_1
_geom_angle_atom_site_label_2
_geom_angle_atom_site_label_3
_geom_angle
_geom_angle_site_symmetry_1
_geom_angle_site_symmetry_3
O1 Ba1 O11 71.43(14) . 4_565
O1 Ba1 O2 143.76(14) . .
O11 Ba1 O2 119.60(14) 4_565 .
O1 Ba1 O6 97.69(12) . .
O11 Ba1 O6 116.91(13) 4_565 .
O2 Ba1 O6 105.16(13) . .
O1 Ba1 O4 109.27(13) . .
O11 Ba1 O4 73.34(13) 4_565 .
O2 Ba1 O4 106.96(13) . .
O6 Ba1 O4 51.54(12) . .
O1 Ba1 O9 85.08(14) . 3_645
O11 Ba1 O9 156.41(13) 4_565 3_645
O2 Ba1 O9 80.79(13) . 3_645
O6 Ba1 O9 63.12(12) . 3_645
O4 Ba1 O9 114.12(13) . 3_645
O1 Ba1 O14 81.21(12) . 4
O11 Ba1 O14 79.09(13) 4_565 4
O2 Ba1 O14 68.72(12) . 4
O6 Ba1 O14 162.90(13) . 4
O4 Ba1 O14 144.91(13) . 4
O9 Ba1 O14 99.83(13) 3_645 4
O1 Ba1 O3 146.86(14) . .
O11 Ba1 O3 76.55(13) 4_565 .
O2 Ba1 O3 51.55(13) . .
O6 Ba1 O3 104.23(12) . .
O4 Ba1 O3 68.26(11) . .
O9 Ba1 O3 126.99(12) 3_645 .
O14 Ba1 O3 84.68(12) 4 .
O1 Ba1 Ba2 39.26(10) . 4_565
O11 Ba1 Ba2 40.13(9) 4_565 4_565
O2 Ba1 Ba2 126.17(10) . 4_565
O6 Ba1 Ba2 128.65(9) . 4_565
O4 Ba1 Ba2 107.49(10) . 4_565
O9 Ba1 Ba2 119.30(9) 3_645 4_565
O14 Ba1 Ba2 59.25(8) 4 4_565
O3 Ba1 Ba2 108.30(9) . 4_565
O1 Ba1 Cs2 105.67(10) . 2_564
O11 Ba1 Cs2 54.68(10) 4_565 2_564
O2 Ba1 Cs2 66.65(11) . 2_564
O6 Ba1 Cs2 148.83(8) . 2_564
O4 Ba1 Cs2 100.46(9) . 2_564
O9 Ba1 Cs2 138.18(9) 3_645 2_564
O14 Ba1 Cs2 44.94(9) 4 2_564
O3 Ba1 Cs2 46.24(8) . 2_564
Ba2 Ba1 Cs2 67.39(4) 4_565 2_564
O1 Ba1 Ba2 109.44(10) . 1_545
O11 Ba1 Ba2 114.49(10) 4_565 1_545
O2 Ba1 Ba2 34.52(9) . 1_545
O6 Ba1 Ba2 127.15(10) . 1_545
O4 Ba1 Ba2 140.87(9) . 1_545
O9 Ba1 Ba2 74.77(9) 3_645 1_545
O14 Ba1 Ba2 40.04(9) 4 1_545
O3 Ba1 Ba2 76.33(8) . 1_545
Ba2 Ba1 Ba2 98.81(4) 4_565 1_545
Cs2 Ba1 Ba2 63.49(4) 2_564 1_545
O1 Ba1 Cs2 46.41(11) . 3_645
O11 Ba1 Cs2 103.89(10) 4_565 3_645
O2 Ba1 Cs2 98.43(10) . 3_645
O6 Ba1 Cs2 111.23(9) . 3_645
O4 Ba1 Cs2 152.20(8) . 3_645
O9 Ba1 Cs2 58.52(9) 3_645 3_645
O14 Ba1 Cs2 56.01(9) 4 3_645
O3 Ba1 Cs2 138.97(8) . 3_645
Ba2 Ba1 Cs2 63.86(4) 4_565 3_645
Cs2 Ba1 Cs2 99.84(4) 2_564 3_645
Ba2 Ba1 Cs2 66.14(4) 1_545 3_645
O8 Ba2 O2 77.99(14) 3_655 1_565
O8 Ba2 O7 80.11(16) 3_655 .
O2 Ba2 O7 152.06(15) 1_565 .
O8 Ba2 O1 150.44(15) 3_655 4_465
O2 Ba2 O1 99.44(14) 1_565 4_465
O7 Ba2 O1 108.15(15) . 4_465
O8 Ba2 O11 143.01(15) 3_655 .
O2 Ba2 O11 101.32(13) 1_565 .
O7 Ba2 O11 86.01(13) . .
O1 Ba2 O11 66.55(13) 4_465 .
O8 Ba2 O14 78.95(16) 3_655 4_565
O2 Ba2 O14 71.69(13) 1_565 4_565
O7 Ba2 O14 120.59(13) . 4_565
O1 Ba2 O14 72.43(13) 4_465 4_565
O11 Ba2 O14 136.63(13) . 4_565
O8 Ba2 O12 92.42(15) 3_655 .
O2 Ba2 O12 85.01(13) 1_565 .
O7 Ba2 O12 78.76(13) . .
O1 Ba2 O12 116.87(12) 4_465 .
O11 Ba2 O12 51.09(12) . .
O14 Ba2 O12 156.32(11) 4_565 .
O8 Ba2 P1 86.63(13) 3_655 4_565
O2 Ba2 P1 95.90(11) 1_565 4_565
O7 Ba2 P1 99.94(10) . 4_565
O1 Ba2 P1 64.18(9) 4_465 4_565
O11 Ba2 P1 129.72(10) . 4_565
O14 Ba2 P1 24.41(8) 4_565 4_565
O12 Ba2 P1 178.51(9) . 4_565
O8 Ba2 P4 86.23(13) 3_655 .
O2 Ba2 P4 138.68(11) 1_565 .
O7 Ba2 P4 21.67(10) . .
O1 Ba2 P4 112.12(11) 4_465 .
O11 Ba2 P4 69.86(9) . .
O14 Ba2 P4 142.18(9) 4_565 .
O12 Ba2 P4 57.50(9) . .
P1 Ba2 P4 121.26(4) 4_565 .
O8 Ba2 P1 97.43(12) 3_655 1_565
O2 Ba2 P1 19.43(10) 1_565 1_565
O7 Ba2 P1 162.84(10) . 1_565
O1 Ba2 P1 82.41(10) 4_465 1_565
O11 Ba2 P1 86.01(10) . 1_565
O14 Ba2 P1 75.04(9) 4_565 1_565
O12 Ba2 P1 84.40(9) . 1_565
P1 Ba2 P1 96.85(4) 4_565 1_565
P4 Ba2 P1 141.89(4) . 1_565
O8 Ba2 Ba1 163.13(10) 3_655 4_465
O2 Ba2 Ba1 85.49(10) 1_565 4_465
O7 Ba2 Ba1 114.39(10) . 4_465
O1 Ba2 Ba1 36.17(8) 4_465 4_465
O11 Ba2 Ba1 37.61(9) . 4_465
O14 Ba2 Ba1 99.27(10) 4_565 4_465
O12 Ba2 Ba1 82.61(9) . 4_465
P1 Ba2 Ba1 98.63(5) 4_565 4_465
P4 Ba2 Ba1 104.30(4) . 4_465
P1 Ba2 Ba1 66.12(4) 1_565 4_465
O8 Ba2 Ba1 59.50(13) 3_655 1_565
O2 Ba2 Ba1 35.22(9) 1_565 1_565
O7 Ba2 Ba1 137.13(10) . 1_565
O1 Ba2 Ba1 101.60(10) 4_465 1_565
O11 Ba2 Ba1 134.86(9) . 1_565
O14 Ba2 Ba1 42.63(8) 4_565 1_565
O12 Ba2 Ba1 114.17(8) . 1_565
P1 Ba2 Ba1 66.28(4) 4_565 1_565
P4 Ba2 Ba1 145.25(3) . 1_565
P1 Ba2 Ba1 48.86(4) 1_565 1_565
Ba1 Ba2 Ba1 107.91(3) 4_465 1_565
O12 Ba3 O3 156.01(13) 3_645 4_565
O12 Ba3 O4 101.26(14) 3_645 4_565
O3 Ba3 O4 75.58(14) 4_565 4_565
O12 Ba3 O9 70.60(12) 3_645 3_645
O3 Ba3 O9 132.28(13) 4_565 3_645
O4 Ba3 O9 88.72(13) 4_565 3_645
O12 Ba3 O6 134.79(12) 3_645 .
O3 Ba3 O6 69.19(13) 4_565 .
O4 Ba3 O6 89.03(15) 4_565 .
O9 Ba3 O6 65.71(12) 3_645 .
O12 Ba3 O13 76.33(13) 3_645 1_655
O3 Ba3 O13 80.03(14) 4_565 1_655
O4 Ba3 O13 92.42(14) 4_565 1_655
O9 Ba3 O13 146.47(13) 3_645 1_655
O6 Ba3 O13 147.79(13) . 1_655
O12 Ba3 O7 96.17(14) 3_645 .
O3 Ba3 O7 88.77(14) 4_565 .
O4 Ba3 O7 162.55(14) 4_565 .
O9 Ba3 O7 96.42(14) 3_645 .
O6 Ba3 O7 78.05(14) . .
O13 Ba3 O7 92.40(13) 1_655 .
O12 Ba3 Cs1 78.73(10) 3_645 3_655
O3 Ba3 Cs1 87.55(11) 4_565 3_655
O4 Ba3 Cs1 136.96(9) 4_565 3_655
O9 Ba3 Cs1 129.55(10) 3_645 3_655
O6 Ba3 Cs1 121.76(10) . 3_655
O13 Ba3 Cs1 45.21(10) 1_655 3_655
O7 Ba3 Cs1 47.75(10) . 3_655
O12 Ba3 Ba1 125.64(10) 3_645 4_565
O3 Ba3 Ba1 41.05(10) 4_565 4_565
O4 Ba3 Ba1 37.80(9) 4_565 4_565
O9 Ba3 Ba1 122.41(10) 3_645 4_565
O6 Ba3 Ba1 88.55(10) . 4_565
O13 Ba3 Ba1 73.58(10) 1_655 4_565
O7 Ba3 Ba1 128.94(10) . 4_565
Cs1 Ba3 Ba1 107.97(4) 3_655 4_565
O12 Ba3 Cs1 92.12(9) 3_645 .
O3 Ba3 Cs1 109.90(10) 4_565 .
O4 Ba3 Cs1 121.91(10) 4_565 .
O9 Ba3 Cs1 43.54(9) 3_645 .
O6 Ba3 Cs1 47.30(9) . .
O13 Ba3 Cs1 145.48(10) 1_655 .
O7 Ba3 Cs1 56.09(10) . .
Cs1 Ba3 Cs1 100.993(19) 3_655 .
Ba1 Ba3 Cs1 135.64(2) 4_565 .
O12 Ba3 Ba2 34.04(10) 3_645 3_645
O3 Ba3 Ba2 153.16(10) 4_565 3_645
O4 Ba3 Ba2 130.86(10) 4_565 3_645
O9 Ba3 Ba2 62.41(9) 3_645 3_645
O6 Ba3 Ba2 110.42(10) . 3_645
O13 Ba3 Ba2 92.68(10) 1_655 3_645
O7 Ba3 Ba2 65.59(10) . 3_645
Cs1 Ba3 Ba2 69.63(4) 3_655 3_645
Ba1 Ba3 Ba2 159.320(14) 4_565 3_645
Cs1 Ba3 Ba2 63.204(17) . 3_645
O12 Ba3 Cs2 121.07(9) 3_645 3_655
O3 Ba3 Cs2 36.83(9) 4_565 3_655
O4 Ba3 Cs2 91.75(9) 4_565 3_655
O9 Ba3 Cs2 167.89(9) 3_645 3_655
O6 Ba3 Cs2 102.19(9) . 3_655
O13 Ba3 Cs2 45.61(9) 1_655 3_655
O7 Ba3 Cs2 79.77(10) . 3_655
Cs1 Ba3 Cs2 55.30(3) 3_655 3_655
Ba1 Ba3 Cs2 55.096(10) 4_565 3_655
Cs1 Ba3 Cs2 128.005(10) . 3_655
Ba2 Ba3 Cs2 124.748(15) 3_645 3_655
O10 Cs1 O5 134.74(10) . 4_465
O10 Cs1 O13 94.32(12) . 3_545
O5 Cs1 O13 87.40(12) 4_465 3_545
O10 Cs1 O9 111.03(11) . 3_645
O5 Cs1 O9 105.77(11) 4_465 3_645
O13 Cs1 O9 122.32(11) 3_545 3_645
O10 Cs1 O7 104.16(12) . 3_645
O5 Cs1 O7 120.45(11) 4_465 3_645
O13 Cs1 O7 79.05(11) 3_545 3_645
O9 Cs1 O7 45.48(11) 3_645 3_645
O10 Cs1 O8 43.65(10) . .
O5 Cs1 O8 175.80(11) 4_465 .
O13 Cs1 O8 88.89(12) 3_545 .
O9 Cs1 O8 77.91(12) 3_645 .
O7 Cs1 O8 60.62(11) 3_645 .
O10 Cs1 O2 171.10(11) . .
O5 Cs1 O2 43.72(10) 4_465 .
O13 Cs1 O2 94.32(12) 3_545 .
O9 Cs1 O2 65.68(10) 3_645 .
O7 Cs1 O2 79.59(11) 3_645 .
O8 Cs1 O2 138.69(10) . .
O10 Cs1 O6 91.20(12) . .
O5 Cs1 O6 90.03(11) 4_465 .
O13 Cs1 O6 174.17(11) 3_545 .
O9 Cs1 O6 53.53(10) 3_645 .
O7 Cs1 O6 97.81(11) 3_645 .
O8 Cs1 O6 93.85(12) . .
O2 Cs1 O6 80.23(11) . .
O10 Cs1 O4 91.24(10) . 4_465
O5 Cs1 O4 44.11(10) 4_465 4_465
O13 Cs1 O4 82.34(12) 3_545 4_465
O9 Cs1 O4 143.54(11) 3_645 4_465
O7 Cs1 O4 156.59(10) 3_645 4_465
O8 Cs1 O4 133.31(10) . 4_465
O2 Cs1 O4 87.83(10) . 4_465
O6 Cs1 O4 99.41(11) . 4_465
O10 Cs1 O11 43.52(11) . .
O5 Cs1 O11 94.08(11) 4_465 .
O13 Cs1 O11 111.29(11) 3_545 .
O9 Cs1 O11 122.95(10) 3_645 .
O7 Cs1 O11 144.85(10) 3_645 .
O8 Cs1 O11 85.44(10) . .
O2 Cs1 O11 130.34(11) . .
O6 Cs1 O11 74.10(11) . .
O4 Cs1 O11 56.41(10) 4_465 .
O10 Cs1 P4 116.22(8) . 3_645
O5 Cs1 P4 108.13(8) 4_465 3_645
O13 Cs1 P4 98.62(9) 3_545 3_645
O9 Cs1 P4 23.71(8) 3_645 3_645
O7 Cs1 P4 23.88(8) 3_645 3_645
O8 Cs1 P4 74.38(9) . 3_645
O2 Cs1 P4 64.42(7) . 3_645
O6 Cs1 P4 77.21(8) . 3_645
O4 Cs1 P4 152.24(7) 4_465 3_645
O11 Cs1 P4 143.49(7) . 3_645
O10 Cs1 P2 112.72(8) . 4_465
O5 Cs1 P2 22.07(7) 4_465 4_465
O13 Cs1 P2 87.32(10) 3_545 4_465
O9 Cs1 P2 123.91(9) 3_645 4_465
O7 Cs1 P2 141.49(9) 3_645 4_465
O8 Cs1 P2 155.65(8) . 4_465
O2 Cs1 P2 65.62(8) . 4_465
O6 Cs1 P2 92.26(9) . 4_465
O4 Cs1 P2 22.39(7) 4_465 4_465
O11 Cs1 P2 73.63(8) . 4_465
P4 Cs1 P2 129.97(4) 3_645 4_465
O10 Cs2 O14 158.49(11) . 3
O10 Cs2 O12 94.35(12) . 3_545
O14 Cs2 O12 88.73(12) 3 3_545
O10 Cs2 O3 118.02(12) . 2_565
O14 Cs2 O3 81.82(12) 3 2_565
O12 Cs2 O3 102.60(11) 3_545 2_565
O10 Cs2 O8 46.65(11) . .
O14 Cs2 O8 143.65(12) 3 .
O12 Cs2 O8 123.55(13) 3_545 .
O3 Cs2 O8 75.53(12) 2_565 .
O10 Cs2 O1 102.17(12) . 3_655
O14 Cs2 O1 63.82(11) 3 3_655
O12 Cs2 O1 141.02(11) 3_545 3_655
O3 Cs2 O1 100.28(11) 2_565 3_655
O8 Cs2 O1 92.52(12) . 3_655
O10 Cs2 O5 110.49(11) . 2_575
O14 Cs2 O5 48.00(10) 3 2_575
O12 Cs2 O5 96.13(11) 3_545 2_575
O3 Cs2 O5 125.82(11) 2_565 2_575
O8 Cs2 O5 131.36(11) . 2_575
O1 Cs2 O5 45.03(10) 3_655 2_575
O10 Cs2 O13 45.58(11) . .
O14 Cs2 O13 119.41(11) 3 .
O12 Cs2 O13 63.41(11) 3_545 .
O3 Cs2 O13 152.37(12) 2_565 .
O8 Cs2 O13 92.23(11) . .
O1 Cs2 O13 104.99(12) 3_655 .
O5 Cs2 O13 80.86(11) 2_575 .
O10 Cs2 P3 103.91(9) . 3_545
O14 Cs2 P3 88.12(9) 3 3_545
O12 Cs2 P3 26.26(8) 3_545 3_545
O3 Cs2 P3 76.53(9) 2_565 3_545
O8 Cs2 P3 113.15(10) . 3_545
O1 Cs2 P3 151.84(8) 3_655 3_545
O5 Cs2 P3 114.28(8) 2_575 3_545
O13 Cs2 P3 86.14(9) . 3_545
O10 Cs2 O13 89.49(12) . 3_545
O14 Cs2 O13 107.51(11) 3 3_545
O12 Cs2 O13 45.50(10) 3_545 3_545
O3 Cs2 O13 65.34(12) 2_565 3_545
O8 Cs2 O13 88.47(12) . 3_545
O1 Cs2 O13 164.85(11) 3_655 3_545
O5 Cs2 O13 139.12(10) 2_575 3_545
O13 Cs2 O13 90.08(5) . 3_545
P3 Cs2 O13 24.89(8) 3_545 3_545
O10 Cs2 O11 128.80(10) . 3_545
O14 Cs2 O11 65.67(11) 3 3_545
O12 Cs2 O11 43.42(10) 3_545 3_545
O3 Cs2 O11 63.78(12) 2_565 3_545
O8 Cs2 O11 124.91(11) . 3_545
O1 Cs2 O11 128.68(11) 3_655 3_545
O5 Cs2 O11 102.91(11) 2_575 3_545
O13 Cs2 O11 106.82(11) . 3_545
P3 Cs2 O11 25.18(7) 3_545 3_545
O13 Cs2 O11 42.02(11) 3_545 3_545
O10 Cs2 P1 135.11(8) . 3
O14 Cs2 P1 24.15(8) 3 3
O12 Cs2 P1 83.99(10) 3_545 3
O3 Cs2 P1 105.97(10) 2_565 3
O8 Cs2 P1 151.91(10) . 3
O1 Cs2 P1 59.44(8) 3_655 3
O5 Cs2 P1 26.65(7) 2_575 3
O13 Cs2 P1 96.47(9) . 3
P3 Cs2 P1 94.09(5) 3_545 3
O13 Cs2 P1 118.07(8) 3_545 3
O11 Cs2 P1 77.78(8) 3_545 3
O3 P1 O14 113.0(3) . .
O3 P1 O2 111.7(3) . .
O14 P1 O2 113.3(2) . .
O3 P1 O5 107.2(2) . 4_465
O14 P1 O5 109.8(2) . 4_465
O2 P1 O5 101.0(2) . 4_465
O3 P1 Ba2 77.4(2) . 4_465
O14 P1 Ba2 50.76(18) . 4_465
O2 P1 Ba2 163.98(18) . 4_465
O5 P1 Ba2 88.15(15) 4_465 4_465
O3 P1 Cs2 155.1(2) . 3_545
O14 P1 Cs2 55.93(18) . 3_545
O2 P1 Cs2 93.02(19) . 3_545
O5 P1 Cs2 63.27(15) 4_465 3_545
Ba2 P1 Cs2 79.25(6) 4_465 3_545
O3 P1 Ba2 121.32(18) . 1_545
O14 P1 Ba2 79.06(18) . 1_545
O2 P1 Ba2 35.35(17) . 1_545
O5 P1 Ba2 122.59(16) 4_465 1_545
Ba2 P1 Ba2 128.76(5) 4_465 1_545
Cs2 P1 Ba2 80.60(5) 3_545 1_545
O3 P1 Cs2 55.04(17) . 2_564
O14 P1 Cs2 76.16(18) . 2_564
O2 P1 Cs2 92.37(19) . 2_564
O5 P1 Cs2 161.23(15) 4_465 2_564
Ba2 P1 Cs2 82.15(5) 4_465 2_564
Cs2 P1 Cs2 129.64(5) 3_545 2_564
Ba2 P1 Cs2 75.64(5) 1_545 2_564
O6 P2 O1 114.1(3) . 4_465
O6 P2 O4 111.2(3) . .
O1 P2 O4 114.0(2) 4_465 .
O6 P2 O5 107.5(2) . .
O1 P2 O5 104.6(2) 4_465 .
O4 P2 O5 104.6(2) . .
O6 P2 Cs2 151.33(19) . 2_574
O1 P2 Cs2 55.60(18) 4_465 2_574
O4 P2 Cs2 96.90(19) . 2_574
O5 P2 Cs2 57.62(15) . 2_574
O6 P2 Cs1 113.29(19) . 4_565
O1 P2 Cs1 130.0(2) 4_465 4_565
O4 P2 Cs1 60.39(18) . 4_565
O5 P2 Cs1 45.27(14) . 4_565
Cs2 P2 Cs1 75.12(4) 2_574 4_565
O13 P3 O12 117.2(3) . .
O13 P3 O11 113.3(3) . .
O12 P3 O11 109.5(3) . .
O13 P3 O10 106.9(2) . .
O12 P3 O10 104.7(2) . .
O11 P3 O10 104.0(3) . .
O13 P3 Cs2 79.69(19) . 3
O12 P3 Cs2 64.00(17) . 3
O11 P3 Cs2 80.96(18) . 3
O10 P3 Cs2 168.75(15) . 3
O9 P4 O8 113.2(3) . .
O9 P4 O7 114.8(3) . .
O8 P4 O7 112.6(3) . .
O9 P4 O10 107.2(2) . .
O8 P4 O10 101.0(2) . .
O7 P4 O10 106.8(3) . .
O9 P4 Ba2 102.5(2) . .
O8 P4 Ba2 143.7(2) . .
O7 P4 Ba2 41.83(18) . .
O10 P4 Ba2 73.15(16) . .
O9 P4 Cs1 60.22(17) . 3_655
O8 P4 Cs1 108.34(19) . 3_655
O7 P4 Cs1 62.86(19) . 3_655
O10 P4 Cs1 150.68(15) . 3_655
Ba2 P4 Cs1 83.59(4) . 3_655
P2 O1 Ba1 137.7(2) 4_565 .
P2 O1 Ba2 108.9(2) 4_565 4_565
Ba1 O1 Ba2 104.57(14) . 4_565
P2 O1 Cs2 101.5(2) 4_565 3_645
Ba1 O1 Cs2 97.78(13) . 3_645
Ba2 O1 Cs2 99.28(13) 4_565 3_645
P1 O2 Ba2 125.2(2) . 1_545
P1 O2 Ba1 104.5(2) . .
Ba2 O2 Ba1 110.26(14) 1_545 .
P1 O2 Cs1 101.0(2) . .
Ba2 O2 Cs1 121.00(17) 1_545 .
Ba1 O2 Cs1 87.76(12) . .
P1 O3 Ba3 143.8(2) . 4_465
P1 O3 Ba1 90.3(2) . .
Ba3 O3 Ba1 103.07(14) 4_465 .
P1 O3 Cs2 101.6(2) . 2_564
Ba3 O3 Cs2 111.91(15) 4_465 2_564
Ba1 O3 Cs2 89.29(12) . 2_564
P2 O4 Ba3 144.2(2) . 4_465
P2 O4 Ba1 97.9(2) . .
Ba3 O4 Ba1 106.95(13) 4_465 .
P2 O4 Cs1 97.22(19) . 4_565
Ba3 O4 Cs1 104.50(15) 4_465 4_565
Ba1 O4 Cs1 97.52(12) . 4_565
P2 O5 P1 131.9(3) . 4_565
P2 O5 Cs1 112.66(19) . 4_565
P1 O5 Cs1 113.26(18) 4_565 4_565
P2 O5 Cs2 97.56(17) . 2_574
P1 O5 Cs2 90.08(17) 4_565 2_574
Cs1 O5 Cs2 97.60(11) 4_565 2_574
P2 O6 Ba3 141.1(2) . .
P2 O6 Ba1 98.9(2) . .
Ba3 O6 Ba1 103.62(14) . .
P2 O6 Cs1 117.5(2) . .
Ba3 O6 Cs1 96.10(13) . .
Ba1 O6 Cs1 84.54(11) . .
P4 O7 Ba2 116.5(2) . .
P4 O7 Ba3 137.0(3) . .
Ba2 O7 Ba3 101.81(15) . .
P4 O7 Cs1 93.3(2) . 3_655
Ba2 O7 Cs1 108.56(15) . 3_655
Ba3 O7 Cs1 92.35(13) . 3_655
P4 O8 Ba2 146.6(3) . 3_645
P4 O8 Cs2 93.6(2) . .
Ba2 O8 Cs2 114.33(17) 3_645 .
P4 O8 Cs1 89.6(2) . .
Ba2 O8 Cs1 110.68(16) 3_645 .
Cs2 O8 Cs1 83.00(11) . .
P4 O9 Ba3 132.8(2) . 3_655
P4 O9 Ba1 121.4(2) . 3_655
Ba3 O9 Ba1 103.25(13) 3_655 3_655
P4 O9 Cs1 96.08(19) . 3_655
Ba3 O9 Cs1 100.51(14) 3_655 3_655
Ba1 O9 Cs1 87.51(11) 3_655 3_655
P4 O9 Cs2 69.50(17) . .
Ba3 O9 Cs2 106.60(13) 3_655 .
Ba1 O9 Cs2 80.92(11) 3_655 .
Cs1 O9 Cs2 152.29(14) 3_655 .
P3 O10 P4 137.3(3) . .
P3 O10 Cs2 110.1(2) . .
P4 O10 Cs2 96.57(19) . .
P3 O10 Cs1 110.0(2) . .
P4 O10 Cs1 101.33(18) . .
Cs2 O10 Cs1 92.14(11) . .
P3 O11 Ba1 155.8(3) . 4_465
P3 O11 Ba2 95.2(2) . .
Ba1 O11 Ba2 102.26(14) 4_465 .
P3 O11 Cs1 92.39(19) . .
Ba1 O11 Cs1 100.63(13) 4_465 .
Ba2 O11 Cs1 100.40(13) . .
P3 O11 Cs2 73.86(17) . 3
Ba1 O11 Cs2 87.50(12) 4_465 3
Ba2 O11 Cs2 96.67(13) . 3
Cs1 O11 Cs2 159.00(14) . 3
P3 O12 Ba3 134.5(3) . 3_655
P3 O12 Ba2 89.7(2) . .
Ba3 O12 Ba2 115.56(15) 3_655 .
P3 O12 Cs2 89.74(19) . 3
Ba3 O12 Cs2 117.00(14) 3_655 3
Ba2 O12 Cs2 104.02(15) . 3
P3 O13 Ba3 127.4(3) . 1_455
P3 O13 Cs1 133.3(3) . 3
Ba3 O13 Cs1 95.18(13) 1_455 3
P3 O13 Cs2 95.7(2) . .
Ba3 O13 Cs2 102.72(14) 1_455 .
Cs1 O13 Cs2 91.79(13) 3 .
P3 O13 Cs2 75.43(18) . 3
Ba3 O13 Cs2 98.46(13) 1_455 3
Cs1 O13 Cs2 80.69(11) 3 3
Cs2 O13 Cs2 158.09(15) . 3
P1 O14 Ba2 104.8(2) . 4_465
P1 O14 Ba1 152.2(2) . 4_455
Ba2 O14 Ba1 97.33(13) 4_465 4_455
P1 O14 Cs2 99.9(2) . 3_545
Ba2 O14 Cs2 101.83(13) 4_465 3_545
Ba1 O14 Cs2 91.55(12) 4_455 3_545
P1 O14 Cs2 80.35(18) . 2_564
Ba2 O14 Cs2 93.53(14) 4_465 2_564
Ba1 O14 Cs2 81.79(10) 4_455 2_564
Cs2 O14 Cs2 163.95(15) 3_545 2_564

loop_
_geom_bond_atom_site_label_1
_geom_bond_atom_site_label_2
_geom_bond_distance
_geom_bond_site_symmetry_2
Ba1 O1 2.596(4) .
Ba1 O11 2.658(5) 4_565
Ba1 O2 2.685(4) .
Ba1 O6 2.869(5) .
Ba1 O4 2.884(5) .
Ba1 O9 2.894(5) 3_645
Ba1 O14 2.983(4) 4
Ba1 O3 3.035(5) .
Ba1 Ba2 4.2565(18) 4_565
Ba1 Cs2 4.3316(19) 2_564
Ba1 Ba2 4.369(2) 1_545
Ba1 Cs2 4.3956(18) 3_645
Ba2 O8 2.549(4) 3_655
Ba2 O2 2.639(4) 1_565
Ba2 O7 2.731(5) .
Ba2 O1 2.783(5) 4_465
Ba2 O11 2.807(5) .
Ba2 O14 2.834(5) 4_565
Ba2 O12 2.952(5) .
Ba2 P1 3.537(2) 4_565
Ba2 P4 3.665(2) .
Ba2 P1 3.726(2) 1_565
Ba2 Ba1 4.2565(18) 4_465
Ba2 Ba1 4.369(2) 1_565
Ba3 O12 2.668(5) 3_645
Ba3 O3 2.708(4) 4_565
Ba3 O4 2.715(4) 4_565
Ba3 O9 2.775(5) 3_645
Ba3 O6 2.786(4) .
Ba3 O13 2.872(5) 1_655
Ba3 O7 2.880(5) .
Ba3 Cs1 4.487(2) 3_655
Ba3 Ba1 4.5011(19) 4_565
Ba3 Cs1 4.647(3) .
Ba3 Ba2 4.757(2) 3_645
Ba3 Cs2 4.842(3) 3_655
Cs1 O10 3.043(4) .
Cs1 O5 3.054(4) 4_465
Cs1 O13 3.198(5) 3_545
Cs1 O9 3.255(5) 3_645
Cs1 O7 3.324(5) 3_645
Cs1 O8 3.413(5) .
Cs1 O2 3.414(5) .
Cs1 O6 3.434(5) .
Cs1 O4 3.477(5) 4_465
Cs1 O11 3.536(5) .
Cs1 P4 3.730(2) 3_645
Cs1 P2 3.967(2) 4_465
Cs2 O10 2.984(5) .
Cs2 O14 3.061(5) 3
Cs2 O12 3.093(4) 3_545
Cs2 O3 3.129(5) 2_565
Cs2 O8 3.130(6) .
Cs2 O1 3.213(5) 3_655
Cs2 O5 3.251(4) 2_575
Cs2 O13 3.408(5) .
Cs2 P3 3.441(2) 3_545
Cs2 O13 3.498(5) 3_545
Cs2 O11 3.538(5) 3_545
Cs2 P1 3.640(2) 3
P1 O3 1.512(4) .
P1 O14 1.512(4) .
P1 O2 1.517(4) .
P1 O5 1.633(4) 4_465
P1 Ba2 3.537(2) 4_465
P1 Cs2 3.640(2) 3_545
P1 Ba2 3.726(2) 1_545
P1 Cs2 3.739(2) 2_564
P2 O6 1.509(4) .
P2 O1 1.513(4) 4_465
P2 O4 1.523(4) .
P2 O5 1.615(4) .
P2 Cs2 3.816(2) 2_574
P2 Cs1 3.967(2) 4_565
P3 O13 1.496(5) .
P3 O12 1.522(4) .
P3 O11 1.524(5) .
P3 O10 1.623(4) .
P3 Cs2 3.441(2) 3
P4 O9 1.508(5) .
P4 O8 1.511(4) .
P4 O7 1.512(5) .
P4 O10 1.631(4) .
P4 Cs1 3.730(2) 3_655
O1 P2 1.513(4) 4_565
O1 Ba2 2.783(5) 4_565
O1 Cs2 3.213(5) 3_645
O2 Ba2 2.639(4) 1_545
O3 Ba3 2.708(4) 4_465
O3 Cs2 3.129(4) 2_564
O4 Ba3 2.716(4) 4_465
O4 Cs1 3.477(5) 4_565
O5 P1 1.633(4) 4_565
O5 Cs1 3.054(4) 4_565
O5 Cs2 3.251(4) 2_574
O7 Cs1 3.324(5) 3_655
O8 Ba2 2.549(4) 3_645
O9 Ba3 2.775(5) 3_655
O9 Ba1 2.894(5) 3_655
O9 Cs1 3.255(5) 3_655
O11 Ba1 2.658(5) 4_465
O11 Cs2 3.538(5) 3
O12 Ba3 2.668(5) 3_655
O12 Cs2 3.093(4) 3
O13 Ba3 2.872(5) 1_455
O13 Cs1 3.198(5) 3
O13 Cs2 3.498(5) 3
O14 Ba2 2.834(5) 4_465
O14 Ba1 2.983(4) 4_455
O14 Cs2 3.061(5) 3_545
O14 Cs2 3.682(5) 2_564
